data_7157838
loop_
_publ_author_name
'Gao, Yang'
'Song, Xue'
'Yan, Ru-Jie'
'Du, Wei'
'Chen, Ying-Chun'

_publ_section_title
;
 Asymmetric \b,\g'-regioselective [4 + 3] and [4 + 2] annulations of
 \a-vinylenals <i>via</i> cascade iminium ion-dienamine catalysis.
;
_journal_issue 1
_journal_name_full 'Organic &amp; biomolecular chemistry'
_journal_page_first 151
_journal_page_last 155
_journal_paper_doi 10.1039/d0ob02068k
_journal_volume 19
_journal_year 2021
_chemical_absolute_configuration ad
_chemical_formula_moiety 'C22 H18 Br F3 N2 O2'
_chemical_formula_sum 'C22 H18 Br F3 N2 O2'
_chemical_formula_weight 479.29
_space_group_crystal_system orthorhombic
_space_group_IT_number 19
_space_group_name_Hall 'P 2ac 2ab'
_space_group_name_H-M_alt 'P 21 21 21'
_atom_sites_solution_hydrogens geom
_atom_sites_solution_primary direct
_audit_creation_date 2020-09-02
_audit_creation_method
;
Olex2 1.2
(compiled 2016.02.19 svn.r3266 for OlexSys, GUI svn.r5155)
;
_audit_update_record
;
2020-10-10 deposited with the CCDC.	2020-10-22 downloaded from the CCDC.
;
_cell_angle_alpha 90
_cell_angle_beta 90
_cell_angle_gamma 90
_cell_formula_units_Z 4
_cell_length_a 6.2936(3)
_cell_length_b 14.1248(7)
_cell_length_c 23.2960(9)
_cell_measurement_reflns_used 3427
_cell_measurement_temperature 293.9(3)
_cell_measurement_theta_max 70.7150
_cell_measurement_theta_min 3.6230
_cell_volume 2070.92(16)
_computing_cell_refinement 'CrysAlisPro 1.171.39.46e (Rigaku OD, 2018)'
_computing_data_collection 'CrysAlisPro 1.171.39.46e (Rigaku OD, 2018)'
_computing_data_reduction 'CrysAlisPro 1.171.39.46e (Rigaku OD, 2018)'
_computing_molecular_graphics 'Olex2 (Dolomanov et al., 2009)'
_computing_publication_material 'Olex2 (Dolomanov et al., 2009)'
_computing_structure_refinement 'ShelXL (Sheldrick, 2015)'
_computing_structure_solution 'ShelXT (Sheldrick, 2015)'
_diffrn_ambient_environment air
_diffrn_ambient_temperature 293.9(3)
_diffrn_detector 'CCD plate'
_diffrn_detector_area_resol_mean 15.9595
_diffrn_detector_type EosS2
_diffrn_measured_fraction_theta_full 0.986
_diffrn_measured_fraction_theta_max 0.971
_diffrn_measurement_details
;
List of Runs (angles in degrees, time in seconds):

  # Type    Start    End  Width  t~exp~   \w     \q     \k     \f   Frames
#--------------------------------------------------------------------------
  1  \w    -53.00  33.00   1.00    1.00    --  -34.98  57.00 -30.00   86
  2  \w      1.00  75.00   1.00    1.00    --   34.98 -99.00 150.00   74
  3  \w      1.00  75.00   1.00    1.00    --   34.98 -99.00-120.00   74
  4  \w      1.00  75.00   1.00    1.00    --   34.98 -99.00-150.00   74
  5  \w    -36.00  57.00   1.00    1.00    --   34.98 -38.00-120.00   93
  6  \w      1.00  75.00   1.00    1.00    --   34.98 -99.00 -60.00   74
  7  \w     37.00 127.00   1.00    2.13    --  106.90 -45.00 120.00   90
  8  \w     37.00 110.00   1.00    2.13    --  106.90 -94.00  90.00   73
  9  \w    100.00 178.00   1.00    2.13    --  106.90 111.00  90.00   78
 10  \w     39.00 127.00   1.00    2.13    --  106.90 -61.00-120.00   88
 11  \w     37.00 110.00   1.00    2.13    --  106.90 -94.00-180.00   73
 12  \w    100.00 178.00   1.00    2.13    --  106.90 111.00 -30.00   78
 13  \w     39.00 127.00   1.00    2.13    --  106.90 -61.00  60.00   88
;
_diffrn_measurement_device 'four-circle diffractometer'
_diffrn_measurement_device_type 'New Gemini, Dual, Cu at home/near, EosS2'
_diffrn_measurement_method '\w scans'
_diffrn_orient_matrix_type 'CrysAlisPro convention (1999,Acta A55,543-557)'
_diffrn_orient_matrix_UB_11 0.0003775000
_diffrn_orient_matrix_UB_12 0.0954418000
_diffrn_orient_matrix_UB_13 -0.0319875000
_diffrn_orient_matrix_UB_21 -0.0735045000
_diffrn_orient_matrix_UB_22 -0.0503755000
_diffrn_orient_matrix_UB_23 -0.0552330000
_diffrn_orient_matrix_UB_31 -0.2333834000
_diffrn_orient_matrix_UB_32 0.0159607000
_diffrn_orient_matrix_UB_33 0.0173396000
_diffrn_radiation_monochromator graphite
_diffrn_radiation_probe x-ray
_diffrn_radiation_type CuK\a
_diffrn_radiation_wavelength 1.54184
_diffrn_reflns_av_R_equivalents 0.0434
_diffrn_reflns_av_unetI/netI 0.0437
_diffrn_reflns_Laue_measured_fraction_full 0.986
_diffrn_reflns_Laue_measured_fraction_max 0.971
_diffrn_reflns_limit_h_max 3
_diffrn_reflns_limit_h_min -7
_diffrn_reflns_limit_k_max 17
_diffrn_reflns_limit_k_min -15
_diffrn_reflns_limit_l_max 28
_diffrn_reflns_limit_l_min -22
_diffrn_reflns_number 9369
_diffrn_reflns_point_group_measured_fraction_full 0.985
_diffrn_reflns_point_group_measured_fraction_max 0.964
_diffrn_reflns_theta_full 67.684
_diffrn_reflns_theta_max 71.371
_diffrn_reflns_theta_min 3.660
_diffrn_source 'fine-focus sealed X-ray tube'
_diffrn_source_type 'Enhance (Cu) X-ray Source'
_exptl_absorpt_coefficient_mu 3.136
_exptl_absorpt_correction_T_max 1.00000
_exptl_absorpt_correction_T_min 0.67109
_exptl_absorpt_correction_type multi-scan
_exptl_absorpt_process_details
;
CrysAlisPro 1.171.39.46e (Rigaku Oxford Diffraction, 2018)
Empirical absorption correction using spherical harmonics,
 implemented in SCALE3 ABSPACK scaling algorithm.
;
_exptl_crystal_colour 'clear light colourless'
_exptl_crystal_colour_lustre clear
_exptl_crystal_colour_modifier light
_exptl_crystal_colour_primary colourless
_exptl_crystal_density_diffrn 1.537
_exptl_crystal_description block
_exptl_crystal_F_000 968
_exptl_crystal_size_max 0.5
_exptl_crystal_size_mid 0.3
_exptl_crystal_size_min 0.3
_refine_diff_density_max 0.582
_refine_diff_density_min -0.522
_refine_diff_density_rms 0.093
_refine_ls_abs_structure_details
;
 Flack x determined using 1309 quotients [(I+)-(I-)]/[(I+)+(I-)]
 (Parsons, Flack and Wagner, Acta Cryst. B69 (2013) 249-259).
;
_refine_ls_abs_structure_Flack 0.001(18)
_refine_ls_extinction_method none
_refine_ls_goodness_of_fit_ref 1.056
_refine_ls_hydrogen_treatment constr
_refine_ls_matrix_type full
_refine_ls_number_parameters 272
_refine_ls_number_reflns 3888
_refine_ls_number_restraints 0
_refine_ls_restrained_S_all 1.056
_refine_ls_R_factor_all 0.0674
_refine_ls_R_factor_gt 0.0634
_refine_ls_shift/su_max 0.001
_refine_ls_shift/su_mean 0.000
_refine_ls_structure_factor_coef Fsqd
_refine_ls_weighting_details 'w=1/[\s^2^(Fo^2^)+(0.1153P)^2^+0.2819P] where P=(Fo^2^+2Fc^2^)/3'
_refine_ls_weighting_scheme calc
_refine_ls_wR_factor_gt 0.1675
_refine_ls_wR_factor_ref 0.1749
_reflns_Friedel_coverage 0.713
_reflns_Friedel_fraction_full 0.985
_reflns_Friedel_fraction_max 0.954
_reflns_number_gt 3548
_reflns_number_total 3888
_reflns_threshold_expression 'I > 2\s(I)'
_cod_data_source_file d0ob02068k2.cif
_cod_data_source_block 3b
_cod_original_cell_volume 2070.91(17)
_cod_database_code 7157838
_shelx_space_group_comment
;
The symmetry employed for this shelxl refinement is uniquely defined
by the following loop, which should always be used as a source of
symmetry information in preference to the above space-group names.
They are only intended as comments.
;
_reflns_odcompleteness_completeness 98.45
_reflns_odcompleteness_iscentric 1
_reflns_odcompleteness_theta 66.97
_olex2_refinement_description
;
1. Fixed Uiso
 At 1.2 times of:
  All C(H) groups, All C(H,H) groups, All N(H) groups
 At 1.5 times of:
  All C(H,H,H) groups
2.a Ternary CH refined with riding coordinates:
 C00E(H00E), C00H(H00H)
2.b Secondary CH2 refined with riding coordinates:
 C00N(H00A,H00C)
2.c Aromatic/amide H refined with riding coordinates:
 N004(H004), C00B(H00B), C00D(H00D), C00J(H00J), C00L(H00L), C00O(H00O),
 C00P(H00P), C00R(H00R), C00S(H00S), C00T(H00T), C00U(H00U)
2.d Idealised Me refined as rotating group:
 C00Q(H00F,H00G,H00I)
;
_shelx_shelxl_version_number 2014/7
_olex2_date_sample_data_collection 2020-09-02
_olex2_submission_special_instructions 'No special instructions were received'
_oxdiff_exptl_absorpt_empirical_details
;
Empirical correction (ABSPACK) includes:
- Absorption correction using spherical harmonics
- Frame scaling
- Detector area scaling
;
_oxdiff_exptl_absorpt_empirical_full_max 1.422
_oxdiff_exptl_absorpt_empirical_full_min 0.718

loop_
_space_group_symop_operation_xyz
'x, y, z'
'-x+1/2, -y, z+1/2'
'-x, y+1/2, -z+1/2'
'x+1/2, -y+1/2, -z'

loop_
_atom_site_label
_atom_site_type_symbol
_atom_site_fract_x
_atom_site_fract_y
_atom_site_fract_z
_atom_site_U_iso_or_equiv
_atom_site_adp_type
_atom_site_occupancy
_atom_site_site_symmetry_order
_atom_site_calc_flag
_atom_site_refinement_flags_posn
_atom_site_refinement_flags_adp
_atom_site_refinement_flags_occupancy
_atom_site_disorder_assembly
_atom_site_disorder_group
Br01 Br 0.12504(18) 0.18594(8) 0.06726(4) 0.0877(4) Uani 1 1 d . . . . .
F002 F 0.1802(9) 0.1781(3) 0.3361(3) 0.0932(15) Uani 1 1 d . . . . .
F003 F 0.5099(11) 0.1491(4) 0.3526(2) 0.0999(19) Uani 1 1 d . . . . .
N004 N 0.4038(6) 0.3368(3) 0.37324(18) 0.0396(9) Uani 1 1 d . . . . .
H004 H 0.3089 0.3149 0.3963 0.047 Uiso 1 1 calc R . . . .
O005 O 0.8901(7) 0.3301(5) 0.3784(2) 0.0841(18) Uani 1 1 d . . . . .
O006 O -0.0227(8) 0.4654(4) 0.2172(3) 0.0810(16) Uani 1 1 d . . . . .
F007 F 0.3956(13) 0.1528(3) 0.2665(2) 0.109(2) Uani 1 1 d . . . . .
N008 N 0.7700(8) 0.3738(4) 0.4677(3) 0.0578(13) Uani 1 1 d . . . . .
C009 C 0.7568(9) 0.3651(5) 0.4101(3) 0.0586(15) Uani 1 1 d . . . . .
C00A C 0.3612(9) 0.3270(4) 0.2089(2) 0.0447(11) Uani 1 1 d . . . . .
C00B C 0.5027(12) 0.2771(6) 0.0989(3) 0.0638(17) Uani 1 1 d . . . . .
H00B H 0.5504 0.2578 0.0630 0.077 Uiso 1 1 calc R . . . .
C00C C 0.5487(8) 0.4129(4) 0.3903(2) 0.0462(12) Uani 1 1 d . . . . .
C00D C 0.2971(12) 0.5120(5) 0.4560(3) 0.0629(17) Uani 1 1 d . . . . .
H00D H 0.2075 0.5310 0.4264 0.075 Uiso 1 1 calc R . . . .
C00E C 0.4290(8) 0.2999(4) 0.3151(2) 0.0436(11) Uani 1 1 d . . . . .
H00E H 0.5783 0.3072 0.3040 0.052 Uiso 1 1 calc R . . . .
C00F C 0.3777(14) 0.1937(5) 0.3175(3) 0.0656(17) Uani 1 1 d . . . . .
C00G C 0.2765(8) 0.4566(4) 0.2786(2) 0.0457(11) Uani 1 1 d . . . . .
C00H C 0.2908(8) 0.3502(4) 0.2699(2) 0.0420(11) Uani 1 1 d . . . . .
H00H H 0.1464 0.3252 0.2742 0.050 Uiso 1 1 calc R . . . .
C00I C 0.6028(11) 0.4290(4) 0.4896(3) 0.0523(13) Uani 1 1 d . . . . .
C00J C 0.2335(9) 0.2762(4) 0.1716(3) 0.0485(12) Uani 1 1 d . . . . .
H00J H 0.0981 0.2574 0.1828 0.058 Uiso 1 1 calc R . . . .
C00K C 0.4708(9) 0.4561(4) 0.4451(2) 0.0450(11) Uani 1 1 d . . . . .
C00L C 0.4032(9) 0.5129(4) 0.3097(2) 0.0488(12) Uani 1 1 d . . . . .
H00L H 0.3665 0.5766 0.3112 0.059 Uiso 1 1 calc R . . . .
C00M C 0.3073(10) 0.2539(4) 0.1182(2) 0.0533(14) Uani 1 1 d . . . . .
C00N C 0.5963(9) 0.4841(5) 0.3419(3) 0.0530(13) Uani 1 1 d . . . . .
H00A H 0.6620 0.5400 0.3584 0.064 Uiso 1 1 calc R . . . .
H00C H 0.6972 0.4560 0.3154 0.064 Uiso 1 1 calc R . . . .
C00O C 0.1032(9) 0.5045(5) 0.2479(3) 0.0586(15) Uani 1 1 d . . . . .
H00O H 0.0899 0.5697 0.2526 0.070 Uiso 1 1 calc R . . . .
C00P C 0.6304(11) 0.3313(6) 0.1355(3) 0.0691(19) Uani 1 1 d . . . . .
H00P H 0.7632 0.3516 0.1230 0.083 Uiso 1 1 calc R . . . .
C00Q C 0.9324(11) 0.3276(7) 0.5024(4) 0.083(3) Uani 1 1 d . . . . .
H00F H 1.0171 0.2873 0.4784 0.124 Uiso 1 1 calc GR . . . .
H00G H 0.8656 0.2904 0.5318 0.124 Uiso 1 1 calc GR . . . .
H00I H 1.0214 0.3747 0.5198 0.124 Uiso 1 1 calc GR . . . .
C00R C 0.5621(10) 0.3550(6) 0.1895(3) 0.0651(18) Uani 1 1 d . . . . .
H00R H 0.6501 0.3901 0.2136 0.078 Uiso 1 1 calc R . . . .
C00S C 0.3918(18) 0.5145(6) 0.5554(3) 0.083(2) Uani 1 1 d . . . . .
H00S H 0.3652 0.5361 0.5924 0.100 Uiso 1 1 calc R . . . .
C00T C 0.2585(17) 0.5394(6) 0.5122(4) 0.085(3) Uani 1 1 d . . . . .
H00T H 0.1389 0.5756 0.5204 0.102 Uiso 1 1 calc R . . . .
C00U C 0.5697(13) 0.4567(6) 0.5451(3) 0.0700(19) Uani 1 1 d . . . . .
H00U H 0.6601 0.4381 0.5746 0.084 Uiso 1 1 calc R . . . .

loop_
_atom_site_aniso_label
_atom_site_aniso_U_11
_atom_site_aniso_U_22
_atom_site_aniso_U_33
_atom_site_aniso_U_23
_atom_site_aniso_U_13
_atom_site_aniso_U_12
Br01 0.1311(8) 0.0793(6) 0.0527(5) -0.0118(4) -0.0368(5) -0.0111(5)
F002 0.123(4) 0.055(3) 0.102(4) -0.001(3) 0.026(3) -0.022(2)
F003 0.155(5) 0.072(3) 0.073(3) 0.012(3) -0.002(3) 0.048(3)
N004 0.046(2) 0.046(2) 0.0261(19) -0.0015(17) 0.0048(16) 0.0053(16)
O005 0.054(2) 0.133(5) 0.065(3) -0.005(3) 0.007(2) 0.024(3)
O006 0.056(2) 0.091(4) 0.096(4) 0.013(3) -0.027(3) -0.002(2)
F007 0.224(7) 0.056(2) 0.046(2) -0.0143(19) 0.011(4) 0.031(4)
N008 0.054(3) 0.069(4) 0.050(3) 0.011(3) -0.009(2) 0.003(2)
C009 0.043(3) 0.072(4) 0.060(4) 0.004(3) -0.001(3) 0.004(3)
C00A 0.051(2) 0.052(3) 0.032(2) 0.005(2) -0.001(2) -0.009(2)
C00B 0.085(4) 0.075(4) 0.031(3) 0.001(3) 0.001(3) 0.011(3)
C00C 0.048(3) 0.054(3) 0.036(3) -0.001(2) -0.002(2) 0.001(2)
C00D 0.085(4) 0.052(4) 0.052(4) -0.004(3) -0.002(3) 0.020(3)
C00E 0.049(2) 0.054(3) 0.027(2) -0.003(2) 0.0046(19) 0.005(2)
C00F 0.113(5) 0.045(3) 0.038(3) -0.006(3) 0.007(3) 0.020(4)
C00G 0.051(3) 0.048(3) 0.038(3) 0.006(2) 0.002(2) -0.002(2)
C00H 0.041(2) 0.049(3) 0.036(3) 0.001(2) 0.000(2) -0.0071(19)
C00I 0.068(3) 0.048(3) 0.042(3) 0.000(2) -0.006(3) -0.007(2)
C00J 0.055(3) 0.050(3) 0.040(3) 0.002(2) -0.006(2) -0.007(2)
C00K 0.062(3) 0.040(3) 0.033(3) -0.003(2) -0.007(2) 0.001(2)
C00L 0.064(3) 0.044(3) 0.038(3) 0.004(2) -0.001(2) -0.011(2)
C00M 0.077(4) 0.051(3) 0.032(3) 0.001(2) -0.016(3) 0.000(3)
C00N 0.057(3) 0.060(3) 0.042(3) 0.001(3) -0.001(2) -0.016(3)
C00O 0.053(3) 0.059(3) 0.064(4) 0.009(3) -0.004(3) -0.001(3)
C00P 0.065(3) 0.103(6) 0.039(3) 0.004(3) 0.013(3) -0.009(4)
C00Q 0.062(4) 0.102(6) 0.085(6) 0.032(5) -0.020(4) 0.004(4)
C00R 0.057(3) 0.099(5) 0.040(3) -0.012(3) 0.005(3) -0.026(3)
C00S 0.143(7) 0.071(5) 0.035(3) -0.017(3) 0.001(4) 0.008(5)
C00T 0.120(6) 0.080(5) 0.056(4) -0.027(4) -0.004(4) 0.032(5)
C00U 0.096(5) 0.073(5) 0.041(3) 0.000(3) -0.017(3) 0.000(4)

loop_
_atom_type_symbol
_atom_type_description
_atom_type_scat_dispersion_real
_atom_type_scat_dispersion_imag
_atom_type_scat_source
C C 0.0181 0.0091 'International Tables Vol C Tables 4.2.6.8 and 6.1.1.4'
H H 0.0000 0.0000 'International Tables Vol C Tables 4.2.6.8 and 6.1.1.4'
Br Br -0.6763 1.2805 'International Tables Vol C Tables 4.2.6.8 and 6.1.1.4'
F F 0.0727 0.0534 'International Tables Vol C Tables 4.2.6.8 and 6.1.1.4'
N N 0.0311 0.0180 'International Tables Vol C Tables 4.2.6.8 and 6.1.1.4'
O O 0.0492 0.0322 'International Tables Vol C Tables 4.2.6.8 and 6.1.1.4'

loop_
_geom_angle_atom_site_label_1
_geom_angle_atom_site_label_2
_geom_angle_atom_site_label_3
_geom_angle
_geom_angle_site_symmetry_1
_geom_angle_site_symmetry_3
_geom_angle_publ_flag
C00C N004 H004 121.8 . . ?
C00E N004 H004 121.8 . . ?
C00E N004 C00C 116.4(4) . . ?
C009 N008 C00I 111.4(5) . . ?
C009 N008 C00Q 123.5(7) . . ?
C00I N008 C00Q 125.0(6) . . ?
O005 C009 N008 126.5(6) . . ?
O005 C009 C00C 125.4(6) . . ?
N008 C009 C00C 108.0(6) . . ?
C00J C00A C00H 121.9(5) . . ?
C00J C00A C00R 118.0(5) . . ?
C00R C00A C00H 120.1(5) . . ?
C00M C00B H00B 121.5 . . ?
C00M C00B C00P 116.9(6) . . ?
C00P C00B H00B 121.5 . . ?
N004 C00C C009 106.8(5) . . ?
N004 C00C C00K 109.0(4) . . ?
N004 C00C C00N 113.8(5) . . ?
C00K C00C C009 101.5(5) . . ?
C00K C00C C00N 115.0(5) . . ?
C00N C00C C009 109.8(5) . . ?
C00K C00D H00D 120.8 . . ?
C00K C00D C00T 118.3(7) . . ?
C00T C00D H00D 120.8 . . ?
N004 C00E H00E 108.2 . . ?
N004 C00E C00F 107.0(5) . . ?
N004 C00E C00H 114.2(4) . . ?
C00F C00E H00E 108.2 . . ?
C00F C00E C00H 110.9(5) . . ?
C00H C00E H00E 108.2 . . ?
F002 C00F C00E 111.7(5) . . ?
F003 C00F F002 107.8(7) . . ?
F003 C00F F007 107.0(6) . . ?
F003 C00F C00E 110.8(7) . . ?
F007 C00F F002 107.3(7) . . ?
F007 C00F C00E 112.0(6) . . ?
C00L C00G C00H 128.7(5) . . ?
C00L C00G C00O 115.5(5) . . ?
C00O C00G C00H 115.7(5) . . ?
C00A C00H C00E 112.0(4) . . ?
C00A C00H H00H 106.7 . . ?
C00E C00H H00H 106.7 . . ?
C00G C00H C00A 110.8(5) . . ?
C00G C00H C00E 113.4(5) . . ?
C00G C00H H00H 106.7 . . ?
C00K C00I N008 109.4(5) . . ?
C00U C00I N008 128.0(6) . . ?
C00U C00I C00K 122.6(7) . . ?
C00A C00J H00J 120.2 . . ?
C00M C00J C00A 119.6(5) . . ?
C00M C00J H00J 120.2 . . ?
C00D C00K C00C 130.7(6) . . ?
C00D C00K C00I 120.0(6) . . ?
C00I C00K C00C 109.3(5) . . ?
C00G C00L H00L 116.6 . . ?
C00G C00L C00N 126.7(6) . . ?
C00N C00L H00L 116.6 . . ?
C00B C00M Br01 117.5(5) . . ?
C00B C00M C00J 123.9(6) . . ?
C00J C00M Br01 118.6(5) . . ?
C00C C00N H00A 109.0 . . ?
C00C C00N H00C 109.0 . . ?
C00L C00N C00C 112.9(5) . . ?
C00L C00N H00A 109.0 . . ?
C00L C00N H00C 109.0 . . ?
H00A C00N H00C 107.8 . . ?
O006 C00O C00G 124.5(6) . . ?
O006 C00O H00O 117.7 . . ?
C00G C00O H00O 117.7 . . ?
C00B C00P H00P 119.6 . . ?
C00R C00P C00B 120.8(6) . . ?
C00R C00P H00P 119.6 . . ?
N008 C00Q H00F 109.5 . . ?
N008 C00Q H00G 109.5 . . ?
N008 C00Q H00I 109.5 . . ?
H00F C00Q H00G 109.5 . . ?
H00F C00Q H00I 109.5 . . ?
H00G C00Q H00I 109.5 . . ?
C00A C00R H00R 119.7 . . ?
C00P C00R C00A 120.6(6) . . ?
C00P C00R H00R 119.7 . . ?
C00T C00S H00S 119.4 . . ?
C00T C00S C00U 121.2(7) . . ?
C00U C00S H00S 119.4 . . ?
C00D C00T H00T 119.4 . . ?
C00S C00T C00D 121.3(8) . . ?
C00S C00T H00T 119.4 . . ?
C00I C00U C00S 116.6(7) . . ?
C00I C00U H00U 121.7 . . ?
C00S C00U H00U 121.7 . . ?

loop_
_geom_bond_atom_site_label_1
_geom_bond_atom_site_label_2
_geom_bond_distance
_geom_bond_site_symmetry_2
_geom_bond_publ_flag
Br01 C00M 1.909(6) . ?
F002 C00F 1.335(10) . ?
F003 C00F 1.326(9) . ?
N004 H004 0.8600 . ?
N004 C00C 1.465(7) . ?
N004 C00E 1.459(6) . ?
O005 C009 1.221(9) . ?
O006 C00O 1.202(8) . ?
F007 C00F 1.326(8) . ?
N008 C009 1.352(9) . ?
N008 C00I 1.404(9) . ?
N008 C00Q 1.457(8) . ?
C009 C00C 1.544(8) . ?
C00A C00H 1.525(7) . ?
C00A C00J 1.384(8) . ?
C00A C00R 1.399(8) . ?
C00B H00B 0.9300 . ?
C00B C00M 1.350(10) . ?
C00B C00P 1.400(10) . ?
C00C C00K 1.498(8) . ?
C00C C00N 1.539(8) . ?
C00D H00D 0.9300 . ?
C00D C00K 1.373(8) . ?
C00D C00T 1.387(10) . ?
C00E H00E 0.9800 . ?
C00E C00F 1.536(9) . ?
C00E C00H 1.540(7) . ?
C00G C00H 1.519(8) . ?
C00G C00L 1.338(8) . ?
C00G C00O 1.470(8) . ?
C00H H00H 0.9800 . ?
C00I C00K 1.381(8) . ?
C00I C00U 1.368(9) . ?
C00J H00J 0.9300 . ?
C00J C00M 1.364(9) . ?
C00L H00L 0.9300 . ?
C00L C00N 1.486(8) . ?
C00N H00A 0.9700 . ?
C00N H00C 0.9700 . ?
C00O H00O 0.9300 . ?
C00P H00P 0.9300 . ?
C00P C00R 1.371(9) . ?
C00Q H00F 0.9600 . ?
C00Q H00G 0.9600 . ?
C00Q H00I 0.9600 . ?
C00R H00R 0.9300 . ?
C00S H00S 0.9300 . ?
C00S C00T 1.357(12) . ?
C00S C00U 1.406(12) . ?
C00T H00T 0.9300 . ?
C00U H00U 0.9300 . ?
